data_2310315
loop_
_publ_author_name
'Smith, J.F.'
'Hansen, D.A.'

_publ_section_title
;
 The structures of Y Ni3, Y Co3, Th Fe3 and Gd Fe3
;
_journal_name_full 'Acta Crystallographica (1,1948-23,1967)'
_journal_page_first 1019
_journal_page_last 1024
_journal_volume 19
_journal_year 1965
_chemical_formula_sum 'Fe3 Gd'
_space_group_IT_number 166
_symmetry_space_group_name_Hall '-R 3 2"'
_symmetry_space_group_name_H-M 'R -3 m :H'
_cell_angle_alpha 90
_cell_angle_beta 90
_cell_angle_gamma 120
_cell_formula_units_Z 9
_cell_length_a 5.148
_cell_length_b 5.148
_cell_length_c 24.62
_cell_volume 565.062
_citation_journal_id_ASTM ACCRA9
_cod_data_source_file Smith_ACCRA9_1965_1929.cif
_cod_data_source_block Fe3Gd1
_cod_original_cell_volume 565.0615
_cod_original_formula_sum 'Fe3 Gd1'
_cod_database_code 2310315

loop_
_symmetry_equiv_pos_as_xyz
x,y,z
-y,x-y,z
-x+y,-x,z
y,x,-z
-x,-x+y,-z
x-y,-y,-z
-x,-y,-z
y,-x+y,-z
x-y,x,-z
-y,-x,z
x,x-y,z
-x+y,y,z
x+2/3,y+1/3,z+1/3
-y+2/3,x-y+1/3,z+1/3
-x+y+2/3,-x+1/3,z+1/3
y+2/3,x+1/3,-z+1/3
-x+2/3,-x+y+1/3,-z+1/3
x-y+2/3,-y+1/3,-z+1/3
-x+2/3,-y+1/3,-z+1/3
y+2/3,-x+y+1/3,-z+1/3
x-y+2/3,x+1/3,-z+1/3
-y+2/3,-x+1/3,z+1/3
x+2/3,x-y+1/3,z+1/3
-x+y+2/3,y+1/3,z+1/3
x+1/3,y+2/3,z+2/3
-y+1/3,x-y+2/3,z+2/3
-x+y+1/3,-x+2/3,z+2/3
y+1/3,x+2/3,-z+2/3
-x+1/3,-x+y+2/3,-z+2/3
x-y+1/3,-y+2/3,-z+2/3
-x+1/3,-y+2/3,-z+2/3
y+1/3,-x+y+2/3,-z+2/3
x-y+1/3,x+2/3,-z+2/3
-y+1/3,-x+2/3,z+2/3
x+1/3,x-y+2/3,z+2/3
-x+y+1/3,y+2/3,z+2/3

loop_
_atom_site_label
_atom_site_type_symbol
_atom_site_fract_x
_atom_site_fract_y
_atom_site_fract_z
_atom_site_occupancy
_atom_site_U_iso_or_equiv
Fe3 Fe 0.513 0.487 0.082 1 0.0
Fe2 Fe 0 0 0.334 1 0.0
Gd1 Gd 0 0 0 1 0.0
Fe1 Fe 0 0 0.5 1 0.0
Gd2 Gd 0 0 0.142 1 0.0
